data_7040785
loop_
_publ_author_name
'Kr\"amer, Christoph'
'Leingang, Simone'
'H\"ubner, Olaf'
'Kaifer, Elisabeth'
'Wadepohl, Hubert'
'Himmel, Hans-J\"org'

_publ_section_title
;
 Construction of copper chains with new fluorescent
 guanidino-functionalized naphthyridine ligands.
;
_journal_issue 42
_journal_name_full 'Dalton transactions (Cambridge, England : 2003)'
_journal_page_first 16966
_journal_page_last 16983
_journal_paper_doi 10.1039/c6dt03166h
_journal_volume 45
_journal_year 2016
_chemical_formula_sum 'C38 H60 Br3 Cl4 Cu3 N16'
_chemical_formula_weight 1313.17
_space_group_crystal_system monoclinic
_space_group_IT_number 14
_space_group_name_Hall '-P 2yn'
_space_group_name_H-M_alt 'P 1 21/n 1'
_symmetry_space_group_name_Hall '-P 2yn'
_symmetry_space_group_name_H-M 'P 1 21/n 1'
_atom_sites_solution_hydrogens geom
_audit_creation_method SHELXL-2014/7
_audit_update_record
;
2016-08-09 deposited with the CCDC.
2016-09-26 downloaded from the CCDC.
;
_cell_angle_alpha 90
_cell_angle_beta 103.57(3)
_cell_angle_gamma 90
_cell_formula_units_Z 2
_cell_length_a 9.4390(19)
_cell_length_b 17.862(4)
_cell_length_c 15.593(3)
_cell_measurement_reflns_used 7478
_cell_measurement_temperature 100
_cell_measurement_theta_max 30.04
_cell_measurement_theta_min 2.28
_cell_volume 2555.6(10)
_computing_cell_refinement 'DENZO/SKALEPACK (Bruker AXS, 1997-2009)'
_computing_data_collection 'COLLECT (Bruker AXS, 1997-2009)'
_computing_data_reduction 'DENZO/SKALEPACK (Bruker AXS, 1997-2009)'
_computing_molecular_graphics 'XPMA (Zsolnai, Huttner, 1994)'
_computing_publication_material 'SHELXL-2014/7 (Sheldrick, 2014)'
_computing_structure_refinement 'SHELXL-2014/7 (Sheldrick, 2014)'
_computing_structure_solution 'SHELXS-2014/7 (Sheldrick, 2014)'
_diffrn_ambient_temperature 100
_diffrn_measured_fraction_theta_full 1.000
_diffrn_measured_fraction_theta_max 0.999
_diffrn_measurement_device_type 'NONIUS KAPPA CCD'
_diffrn_measurement_method 'O-Scan    '
_diffrn_radiation_source 'fine-focus sealed tube'
_diffrn_radiation_type MoK\a
_diffrn_radiation_wavelength 0.71073
_diffrn_reflns_av_R_equivalents 0.0523
_diffrn_reflns_av_unetI/netI 0.0425
_diffrn_reflns_Laue_measured_fraction_full 1.000
_diffrn_reflns_Laue_measured_fraction_max 0.999
_diffrn_reflns_limit_h_max 13
_diffrn_reflns_limit_h_min -12
_diffrn_reflns_limit_k_max 25
_diffrn_reflns_limit_k_min -25
_diffrn_reflns_limit_l_max 21
_diffrn_reflns_limit_l_min -21
_diffrn_reflns_number 43225
_diffrn_reflns_point_group_measured_fraction_full 1.000
_diffrn_reflns_point_group_measured_fraction_max 0.999
_diffrn_reflns_theta_full 25.242
_diffrn_reflns_theta_max 30.041
_diffrn_reflns_theta_min 2.280
_exptl_absorpt_coefficient_mu 3.838
_exptl_absorpt_correction_T_max 0.4471
_exptl_absorpt_correction_T_min 0.2499
_exptl_absorpt_correction_type empirical
_exptl_absorpt_process_details SADABS
_exptl_crystal_colour orange
_exptl_crystal_density_diffrn 1.707
_exptl_crystal_description 'box shaped'
_exptl_crystal_F_000 1320
_exptl_crystal_size_max 0.500
_exptl_crystal_size_mid 0.400
_exptl_crystal_size_min 0.250
_refine_diff_density_max 1.409
_refine_diff_density_min -1.512
_refine_diff_density_rms 0.148
_refine_ls_extinction_method none
_refine_ls_goodness_of_fit_ref 1.029
_refine_ls_hydrogen_treatment constr
_refine_ls_matrix_type full
_refine_ls_number_parameters 322
_refine_ls_number_reflns 7478
_refine_ls_number_restraints 0
_refine_ls_restrained_S_all 1.029
_refine_ls_R_factor_all 0.0693
_refine_ls_R_factor_gt 0.0430
_refine_ls_shift/su_max 0.000
_refine_ls_shift/su_mean 0.000
_refine_ls_structure_factor_coef Fsqd
_refine_ls_weighting_details 'w=1/[\s^2^(Fo^2^)+(0.0585P)^2^+2.3636P] where P=(Fo^2^+2Fc^2^)/3'
_refine_ls_weighting_scheme calc
_refine_ls_wR_factor_gt 0.1037
_refine_ls_wR_factor_ref 0.1160
_reflns_Friedel_coverage 0.000
_reflns_number_gt 5497
_reflns_number_total 7478
_reflns_threshold_expression 'I > 2\s(I)'
_cod_data_source_file c6dt03166h2.cif
_cod_data_source_block ck386n
_cod_depositor_comments 'Adding full bibliography for 7040782--7040791.cif.'
_cod_original_cell_volume 2555.5(9)
_cod_database_code 7040785
_shelx_shelxl_version_number 2014/7
_shelx_space_group_comment
;
The symmetry employed for this shelxl refinement is uniquely defined
by the following loop, which should always be used as a source of
symmetry information in preference to the above space-group names.
They are only intended as comments.
;
_shelx_estimated_absorpt_t_min 0.250
_shelx_estimated_absorpt_t_max 0.447

loop_
_space_group_symop_operation_xyz
'x, y, z'
'-x+1/2, y+1/2, -z+1/2'
'-x, -y, -z'
'x-1/2, -y-1/2, z-1/2'

loop_
_atom_site_label
_atom_site_type_symbol
_atom_site_fract_x
_atom_site_fract_y
_atom_site_fract_z
_atom_site_U_iso_or_equiv
_atom_site_adp_type
_atom_site_occupancy
_atom_site_site_symmetry_order
_atom_site_calc_flag
_atom_site_refinement_flags_posn
_atom_site_refinement_flags_adp
_atom_site_refinement_flags_occupancy
_atom_site_disorder_assembly
_atom_site_disorder_group
Br1 Br 0.1641(7) 0.0514(2) 0.3690(3) 0.0315(7) Uani 0.355(10) 1 d . . P A 1
Br11 Br 0.2165(4) 0.07004(16) 0.37903(6) 0.0327(5) Uani 0.645(10) 1 d . . P A 2
Br2 Br 0.5000 0.0000 1.0000 0.03424(12) Uani 1 2 d S . P . .
Cu1 Cu 0.20834(3) 0.08080(2) 0.54511(3) 0.02869(11) Uani 1 1 d . . . . .
Cu2 Cu -0.01419(10) -0.00324(5) 0.51784(5) 0.01916(18) Uani 0.5 1 d . . P A .
N1 N 0.0646(2) 0.15992(11) 0.53413(13) 0.0144(4) Uani 1 1 d . . . . .
N2 N -0.1301(2) 0.08452(11) 0.46818(13) 0.0140(4) Uani 1 1 d . . . . .
N3 N 0.2644(2) 0.22373(12) 0.60716(14) 0.0176(4) Uani 1 1 d . . . . .
N4 N 0.4596(2) 0.29316(13) 0.68116(15) 0.0231(5) Uani 1 1 d . . . . .
N5 N 0.3634(2) 0.31976(13) 0.53345(15) 0.0235(5) Uani 1 1 d . . . . .
N6 N -0.3161(2) 0.00500(11) 0.39812(14) 0.0149(4) Uani 1 1 d . . . . .
N7 N -0.4388(2) 0.04275(12) 0.25407(14) 0.0170(4) Uani 1 1 d . . . . .
N8 N -0.5290(2) -0.05456(12) 0.32350(14) 0.0177(4) Uani 1 1 d . . . . .
C1 C -0.0799(2) 0.15489(13) 0.49252(16) 0.0150(5) Uani 1 1 d . . . . .
C2 C 0.1236(3) 0.22719(14) 0.55892(16) 0.0158(5) Uani 1 1 d . . . . .
C3 C 0.0405(3) 0.29416(14) 0.54079(17) 0.0185(5) Uani 1 1 d . . . . .
H3 H 0.0839 0.3404 0.5567 0.022 Uiso 1 1 calc R U . . .
C4 C -0.1038(3) 0.28969(14) 0.49972(17) 0.0184(5) Uani 1 1 d . . . . .
H4 H -0.1596 0.3330 0.4879 0.022 Uiso 1 1 calc R U . . .
C5 C -0.1683(3) 0.21912(14) 0.47518(16) 0.0160(5) Uani 1 1 d . . . . .
C6 C -0.3176(3) 0.20830(14) 0.43363(17) 0.0181(5) Uani 1 1 d . . . . .
H6 H -0.3808 0.2490 0.4229 0.022 Uiso 1 1 calc R U . . .
C7 C -0.3681(3) 0.13830(14) 0.40953(16) 0.0168(5) Uani 1 1 d . . . . .
H7 H -0.4663 0.1309 0.3835 0.020 Uiso 1 1 calc R U . . .
C8 C -0.2707(3) 0.07639(13) 0.42409(15) 0.0145(4) Uani 1 1 d . . . . .
C9 C 0.3570(3) 0.27935(14) 0.60649(17) 0.0180(5) Uani 1 1 d . . . . .
C10 C 0.6079(3) 0.3158(2) 0.6803(2) 0.0361(7) Uani 1 1 d . . . . .
H10A H 0.6215 0.3122 0.6213 0.054 Uiso 1 1 calc R U . . .
H10B H 0.6762 0.2836 0.7186 0.054 Uiso 1 1 calc R U . . .
H10C H 0.6236 0.3666 0.7005 0.054 Uiso 1 1 calc R U . . .
C11 C 0.4371(3) 0.27026(19) 0.76685(19) 0.0302(6) Uani 1 1 d . . . . .
H11A H 0.3347 0.2639 0.7628 0.045 Uiso 1 1 calc R U . . .
H11B H 0.4750 0.3080 0.8100 0.045 Uiso 1 1 calc R U . . .
H11C H 0.4866 0.2238 0.7842 0.045 Uiso 1 1 calc R U . . .
C12 C 0.3979(4) 0.39998(18) 0.5387(3) 0.0399(8) Uani 1 1 d . . . . .
H12A H 0.3152 0.4278 0.5067 0.060 Uiso 1 1 calc R U . . .
H12B H 0.4797 0.4092 0.5134 0.060 Uiso 1 1 calc R U . . .
H12C H 0.4214 0.4155 0.5993 0.060 Uiso 1 1 calc R U . . .
C13 C 0.2997(3) 0.2920(2) 0.44539(19) 0.0306(6) Uani 1 1 d . . . . .
H13A H 0.2945 0.2383 0.4467 0.046 Uiso 1 1 calc R U . . .
H13B H 0.3590 0.3070 0.4061 0.046 Uiso 1 1 calc R U . . .
H13C H 0.2034 0.3122 0.4251 0.046 Uiso 1 1 calc R U . . .
C14 C -0.4290(3) -0.00126(13) 0.32547(16) 0.0147(4) Uani 1 1 d . . . . .
C15 C -0.3098(3) 0.07384(15) 0.23081(18) 0.0219(5) Uani 1 1 d . . . . .
H15A H -0.2241 0.0505 0.2661 0.033 Uiso 1 1 calc R U . . .
H15B H -0.3057 0.1268 0.2415 0.033 Uiso 1 1 calc R U . . .
H15C H -0.3148 0.0646 0.1695 0.033 Uiso 1 1 calc R U . . .
C16 C -0.5766(3) 0.07461(16) 0.20497(18) 0.0228(5) Uani 1 1 d . . . . .
H16A H -0.5982 0.0561 0.1455 0.034 Uiso 1 1 calc R U . . .
H16B H -0.5689 0.1282 0.2044 0.034 Uiso 1 1 calc R U . . .
H16C H -0.6532 0.0605 0.2327 0.034 Uiso 1 1 calc R U . . .
C17 C -0.6196(3) -0.08365(16) 0.24104(19) 0.0273(6) Uani 1 1 d . . . . .
H17A H -0.7131 -0.0595 0.2290 0.041 Uiso 1 1 calc R U . . .
H17B H -0.6321 -0.1367 0.2463 0.041 Uiso 1 1 calc R U . . .
H17C H -0.5731 -0.0738 0.1936 0.041 Uiso 1 1 calc R U . . .
C18 C -0.5531(3) -0.08926(15) 0.40382(18) 0.0200(5) Uani 1 1 d . . . . .
H18A H -0.5174 -0.1398 0.4080 0.030 Uiso 1 1 calc R U . . .
H18B H -0.6555 -0.0895 0.4020 0.030 Uiso 1 1 calc R U . . .
H18C H -0.5022 -0.0613 0.4543 0.030 Uiso 1 1 calc R U . . .
Cl1 Cl -0.05371(9) 0.19299(5) 0.72614(5) 0.03693(19) Uani 0.6 1 d . . P B 1
Cl2 Cl 0.1380(8) 0.0832(4) 0.8416(5) 0.077(2) Uani 0.6 1 d . . P B 1
C20 C 0.0460(5) 0.1082(2) 0.7313(2) 0.0545(11) Uani 0.6 1 d . . P B 1
H20A H 0.1172 0.1132 0.6958 0.065 Uiso 0.6 1 calc R U P B 1
H20B H -0.0203 0.0682 0.7062 0.065 Uiso 0.6 1 calc R U P B 1
Cl11 Cl -0.05371(9) 0.19299(5) 0.72614(5) 0.03693(19) Uani 0.4 1 d . . P C 2
Cl12 Cl 0.0857(11) 0.0761(7) 0.8382(7) 0.072(3) Uani 0.4 1 d . . P C 2
C21 C 0.0460(5) 0.1082(2) 0.7313(2) 0.0545(11) Uani 0.4 1 d . . P C 2
H21A H -0.0112 0.0712 0.6925 0.065 Uiso 0.4 1 calc R U P C 2
H21B H 0.1354 0.1168 0.7123 0.065 Uiso 0.4 1 calc R U P C 2

loop_
_atom_site_aniso_label
_atom_site_aniso_U_11
_atom_site_aniso_U_22
_atom_site_aniso_U_33
_atom_site_aniso_U_23
_atom_site_aniso_U_13
_atom_site_aniso_U_12
Br1 0.0348(14) 0.0296(9) 0.0377(8) 0.0134(6) 0.0236(9) 0.0128(9)
Br11 0.0416(9) 0.0393(7) 0.0197(3) 0.0065(3) 0.0120(3) 0.0211(7)
Br2 0.0513(3) 0.0226(2) 0.0263(2) -0.00725(16) 0.00408(18) -0.00376(18)
Cu1 0.01388(16) 0.01519(16) 0.0569(3) 0.01099(15) 0.00815(15) 0.00387(12)
Cu2 0.0127(4) 0.0118(3) 0.0281(6) -0.0032(4) -0.0050(3) 0.0022(3)
N1 0.0146(9) 0.0149(10) 0.0134(9) -0.0006(8) 0.0029(7) 0.0016(7)
N2 0.0135(9) 0.0127(9) 0.0150(9) 0.0003(8) 0.0020(7) 0.0023(7)
N3 0.0153(10) 0.0183(10) 0.0169(10) -0.0022(8) -0.0008(8) 0.0011(8)
N4 0.0176(10) 0.0270(12) 0.0229(11) -0.0073(9) 0.0009(9) -0.0012(9)
N5 0.0222(11) 0.0221(11) 0.0261(12) 0.0011(9) 0.0057(9) -0.0027(9)
N6 0.0146(9) 0.0128(10) 0.0168(10) 0.0026(8) 0.0029(8) 0.0012(7)
N7 0.0170(10) 0.0181(10) 0.0157(10) 0.0020(8) 0.0034(8) 0.0006(8)
N8 0.0189(10) 0.0150(10) 0.0185(10) -0.0005(8) 0.0028(8) -0.0019(8)
C1 0.0153(11) 0.0145(11) 0.0154(11) 0.0005(9) 0.0040(9) 0.0014(9)
C2 0.0165(11) 0.0172(11) 0.0140(11) -0.0008(9) 0.0037(9) 0.0006(9)
C3 0.0208(12) 0.0147(12) 0.0200(12) -0.0031(9) 0.0048(10) 0.0014(9)
C4 0.0196(12) 0.0134(11) 0.0224(12) -0.0008(9) 0.0054(10) 0.0035(9)
C5 0.0160(11) 0.0137(11) 0.0184(12) 0.0000(9) 0.0043(9) 0.0016(9)
C6 0.0163(11) 0.0162(12) 0.0219(12) 0.0007(10) 0.0045(9) 0.0055(9)
C7 0.0131(10) 0.0193(12) 0.0177(12) 0.0026(10) 0.0027(9) 0.0029(9)
C8 0.0160(11) 0.0146(11) 0.0141(11) 0.0019(9) 0.0060(9) 0.0020(9)
C9 0.0150(11) 0.0173(12) 0.0206(12) -0.0058(10) 0.0019(9) 0.0028(9)
C10 0.0175(13) 0.0459(19) 0.0436(19) -0.0181(15) 0.0047(12) -0.0060(13)
C11 0.0269(14) 0.0386(17) 0.0217(14) -0.0075(13) -0.0009(11) 0.0051(12)
C12 0.0420(18) 0.0246(16) 0.059(2) 0.0038(15) 0.0241(16) -0.0035(13)
C13 0.0255(14) 0.0442(18) 0.0230(14) 0.0048(13) 0.0071(11) 0.0003(12)
C14 0.0156(11) 0.0132(11) 0.0167(11) 0.0006(9) 0.0065(9) 0.0031(8)
C15 0.0227(12) 0.0243(14) 0.0204(12) 0.0043(10) 0.0084(10) -0.0012(10)
C16 0.0212(12) 0.0252(14) 0.0207(13) 0.0051(11) 0.0024(10) 0.0057(10)
C17 0.0300(14) 0.0253(14) 0.0236(14) -0.0051(11) 0.0000(11) -0.0076(11)
C18 0.0181(12) 0.0176(12) 0.0251(13) 0.0016(10) 0.0070(10) -0.0006(9)
Cl1 0.0475(4) 0.0337(4) 0.0360(4) 0.0070(3) 0.0227(3) 0.0111(3)
Cl2 0.156(6) 0.0340(12) 0.0262(14) -0.0026(10) -0.010(3) 0.031(3)
C20 0.096(3) 0.049(2) 0.0226(16) 0.0086(15) 0.0212(18) 0.040(2)
Cl11 0.0475(4) 0.0337(4) 0.0360(4) 0.0070(3) 0.0227(3) 0.0111(3)
Cl12 0.129(6) 0.063(5) 0.028(3) 0.018(3) 0.027(4) 0.060(4)
C21 0.096(3) 0.049(2) 0.0226(16) 0.0086(15) 0.0212(18) 0.040(2)

loop_
_atom_type_symbol
_atom_type_description
_atom_type_scat_dispersion_real
_atom_type_scat_dispersion_imag
_atom_type_scat_source
C C 0.0033 0.0016 'International Tables Vol C Tables 4.2.6.8 and 6.1.1.4'
H H 0.0000 0.0000 'International Tables Vol C Tables 4.2.6.8 and 6.1.1.4'
N N 0.0061 0.0033 'International Tables Vol C Tables 4.2.6.8 and 6.1.1.4'
Cl Cl 0.1484 0.1585 'International Tables Vol C Tables 4.2.6.8 and 6.1.1.4'
Cu Cu 0.3201 1.2651 'International Tables Vol C Tables 4.2.6.8 and 6.1.1.4'
Br Br -0.2901 2.4595 'International Tables Vol C Tables 4.2.6.8 and 6.1.1.4'

loop_
_geom_angle_atom_site_label_1
_geom_angle_atom_site_label_2
_geom_angle_atom_site_label_3
_geom_angle
_geom_angle_site_symmetry_1
_geom_angle_site_symmetry_3
Cu2 Br1 Cu1 51.12(4) 3_556 .
N6 Cu1 N1 154.12(9) 3_556 .
N6 Cu1 Cu2 89.94(7) 3_556 3_556
N1 Cu1 Cu2 86.05(7) . 3_556
N6 Cu1 Cu2 86.20(7) 3_556 .
N1 Cu1 Cu2 83.21(7) . .
Cu2 Cu1 Cu2 15.34(3) 3_556 .
N6 Cu1 Br11 105.08(7) 3_556 .
N1 Cu1 Br11 98.56(7) . .
Cu2 Cu1 Br11 75.02(11) 3_556 .
Cu2 Cu1 Br11 90.36(11) . .
N6 Cu1 Br1 104.35(7) 3_556 .
N1 Cu1 Br1 96.46(8) . .
Cu2 Cu1 Br1 62.69(13) 3_556 .
Cu2 Cu1 Br1 78.02(13) . .
Cu2 Cu2 N2 80.33(17) 3_556 .
Cu2 Cu2 N2 79.70(17) 3_556 3_556
N2 Cu2 N2 160.03(4) . 3_556
Cu2 Cu2 Cu1 100.28(17) 3_556 3_556
N2 Cu2 Cu1 89.90(7) . 3_556
N2 Cu2 Cu1 93.64(7) 3_556 3_556
Cu2 Cu2 Cu1 64.38(15) 3_556 .
N2 Cu2 Cu1 87.50(7) . .
N2 Cu2 Cu1 83.90(7) 3_556 .
Cu1 Cu2 Cu1 164.66(3) 3_556 .
Cu2 Cu2 Br1 166.3(2) 3_556 3_556
N2 Cu2 Br1 100.77(8) . 3_556
N2 Cu2 Br1 98.64(8) 3_556 3_556
Cu1 Cu2 Br1 66.19(15) 3_556 3_556
Cu1 Cu2 Br1 129.13(16) . 3_556
C2 N1 C1 119.7(2) . .
C2 N1 Cu1 113.13(16) . .
C1 N1 Cu1 126.35(16) . .
C8 N2 C1 118.4(2) . .
C8 N2 Cu2 120.29(16) . .
C1 N2 Cu2 120.03(16) . .
C8 N2 Cu2 123.27(16) . 3_556
C1 N2 Cu2 117.56(15) . 3_556
Cu2 N2 Cu2 19.97(4) . 3_556
C9 N3 C2 121.3(2) . .
C9 N4 C10 122.5(2) . .
C9 N4 C11 120.6(2) . .
C10 N4 C11 115.6(2) . .
C9 N5 C13 121.3(2) . .
C9 N5 C12 121.6(2) . .
C13 N5 C12 115.1(3) . .
C14 N6 C8 116.7(2) . .
C14 N6 Cu1 122.60(16) . 3_556
C8 N6 Cu1 120.34(16) . 3_556
C14 N7 C15 121.8(2) . .
C14 N7 C16 122.7(2) . .
C15 N7 C16 114.4(2) . .
C14 N8 C17 122.5(2) . .
C14 N8 C18 122.2(2) . .
C17 N8 C18 115.2(2) . .
N2 C1 N1 115.7(2) . .
N2 C1 C5 123.1(2) . .
N1 C1 C5 121.2(2) . .
N1 C2 N3 113.7(2) . .
N1 C2 C3 121.6(2) . .
N3 C2 C3 124.6(2) . .
C4 C3 C2 119.2(2) . .
C4 C3 H3 120.4 . .
C2 C3 H3 120.4 . .
C3 C4 C5 119.9(2) . .
C3 C4 H4 120.0 . .
C5 C4 H4 120.0 . .
C1 C5 C4 118.5(2) . .
C1 C5 C6 117.2(2) . .
C4 C5 C6 124.3(2) . .
C7 C6 C5 119.8(2) . .
C7 C6 H6 120.1 . .
C5 C6 H6 120.1 . .
C6 C7 C8 120.0(2) . .
C6 C7 H7 120.0 . .
C8 C7 H7 120.0 . .
N2 C8 N6 116.8(2) . .
N2 C8 C7 121.2(2) . .
N6 C8 C7 121.9(2) . .
N3 C9 N4 118.1(2) . .
N3 C9 N5 124.3(2) . .
N4 C9 N5 117.4(2) . .
N4 C10 H10A 109.5 . .
N4 C10 H10B 109.5 . .
H10A C10 H10B 109.5 . .
N4 C10 H10C 109.5 . .
H10A C10 H10C 109.5 . .
H10B C10 H10C 109.5 . .
N4 C11 H11A 109.5 . .
N4 C11 H11B 109.5 . .
H11A C11 H11B 109.5 . .
N4 C11 H11C 109.5 . .
H11A C11 H11C 109.5 . .
H11B C11 H11C 109.5 . .
N5 C12 H12A 109.5 . .
N5 C12 H12B 109.5 . .
H12A C12 H12B 109.5 . .
N5 C12 H12C 109.5 . .
H12A C12 H12C 109.5 . .
H12B C12 H12C 109.5 . .
N5 C13 H13A 109.5 . .
N5 C13 H13B 109.5 . .
H13A C13 H13B 109.5 . .
N5 C13 H13C 109.5 . .
H13A C13 H13C 109.5 . .
H13B C13 H13C 109.5 . .
N8 C14 N7 119.0(2) . .
N8 C14 N6 119.1(2) . .
N7 C14 N6 121.7(2) . .
N7 C15 H15A 109.5 . .
N7 C15 H15B 109.5 . .
H15A C15 H15B 109.5 . .
N7 C15 H15C 109.5 . .
H15A C15 H15C 109.5 . .
H15B C15 H15C 109.5 . .
N7 C16 H16A 109.5 . .
N7 C16 H16B 109.5 . .
H16A C16 H16B 109.5 . .
N7 C16 H16C 109.5 . .
H16A C16 H16C 109.5 . .
H16B C16 H16C 109.5 . .
N8 C17 H17A 109.5 . .
N8 C17 H17B 109.5 . .
H17A C17 H17B 109.5 . .
N8 C17 H17C 109.5 . .
H17A C17 H17C 109.5 . .
H17B C17 H17C 109.5 . .
N8 C18 H18A 109.5 . .
N8 C18 H18B 109.5 . .
H18A C18 H18B 109.5 . .
N8 C18 H18C 109.5 . .
H18A C18 H18C 109.5 . .
H18B C18 H18C 109.5 . .
Cl1 C20 Cl2 112.9(3) . .
Cl1 C20 H20A 109.0 . .
Cl2 C20 H20A 109.0 . .
Cl1 C20 H20B 109.0 . .
Cl2 C20 H20B 109.0 . .
H20A C20 H20B 107.8 . .
Cl12 C21 Cl11 108.8(4) . .
Cl12 C21 H21A 109.9 . .
Cl11 C21 H21A 109.9 . .
Cl12 C21 H21B 109.9 . .
Cl11 C21 H21B 109.9 . .
H21A C21 H21B 108.3 . .

loop_
_geom_bond_atom_site_label_1
_geom_bond_atom_site_label_2
_geom_bond_distance
_geom_bond_site_symmetry_2
Br1 Cu2 2.652(3) 3_556
Br1 Cu1 2.731(4) .
Br11 Cu1 2.6160(12) .
Cu1 N6 1.935(2) 3_556
Cu1 N1 1.939(2) .
Cu1 Cu2 2.3232(11) 3_556
Cu1 Cu2 2.5352(10) .
Cu2 Cu2 0.6816(12) 3_556
Cu2 N2 1.964(2) .
Cu2 N2 1.967(2) 3_556
Cu2 Cu1 2.3232(11) 3_556
Cu2 Br1 2.652(3) 3_556
N1 C2 1.342(3) .
N1 C1 1.369(3) .
N2 C8 1.352(3) .
N2 C1 1.365(3) .
N2 Cu2 1.967(2) 3_556
N3 C9 1.325(3) .
N3 C2 1.367(3) .
N4 C9 1.351(3) .
N4 C10 1.460(4) .
N4 C11 1.460(4) .
N5 C9 1.362(3) .
N5 C13 1.451(4) .
N5 C12 1.467(4) .
N6 C14 1.366(3) .
N6 C8 1.376(3) .
N6 Cu1 1.935(2) 3_556
N7 C14 1.348(3) .
N7 C15 1.459(3) .
N7 C16 1.460(3) .
N8 C14 1.336(3) .
N8 C17 1.462(3) .
N8 C18 1.462(3) .
C1 C5 1.407(3) .
C2 C3 1.422(3) .
C3 C4 1.365(4) .
C3 H3 0.9300 .
C4 C5 1.413(3) .
C4 H4 0.9300 .
C5 C6 1.419(3) .
C6 C7 1.359(4) .
C6 H6 0.9300 .
C7 C8 1.422(3) .
C7 H7 0.9300 .
C10 H10A 0.9600 .
C10 H10B 0.9600 .
C10 H10C 0.9600 .
C11 H11A 0.9600 .
C11 H11B 0.9600 .
C11 H11C 0.9600 .
C12 H12A 0.9600 .
C12 H12B 0.9600 .
C12 H12C 0.9600 .
C13 H13A 0.9600 .
C13 H13B 0.9600 .
C13 H13C 0.9600 .
C15 H15A 0.9600 .
C15 H15B 0.9600 .
C15 H15C 0.9600 .
C16 H16A 0.9600 .
C16 H16B 0.9600 .
C16 H16C 0.9600 .
C17 H17A 0.9600 .
C17 H17B 0.9600 .
C17 H17C 0.9600 .
C18 H18A 0.9600 .
C18 H18B 0.9600 .
C18 H18C 0.9600 .
Cl1 C20 1.775(4) .
Cl2 C20 1.792(8) .
C20 H20A 0.9700 .
C20 H20B 0.9700 .
Cl11 C21 1.775(4) .
Cl12 C21 1.719(11) .
C21 H21A 0.9700 .
C21 H21B 0.9700 .

loop_
_geom_torsion_atom_site_label_1
_geom_torsion_atom_site_label_2
_geom_torsion_atom_site_label_3
_geom_torsion_atom_site_label_4
_geom_torsion
_geom_torsion_site_symmetry_1
C8 N2 C1 N1 -177.7(2) .
Cu2 N2 C1 N1 15.2(3) .
Cu2 N2 C1 N1 -7.5(3) 3_556
C8 N2 C1 C5 1.1(3) .
Cu2 N2 C1 C5 -165.99(18) .
Cu2 N2 C1 C5 171.36(18) 3_556
C2 N1 C1 N2 178.8(2) .
Cu1 N1 C1 N2 10.2(3) .
C2 N1 C1 C5 -0.1(3) .
Cu1 N1 C1 C5 -168.73(18) .
C1 N1 C2 N3 174.0(2) .
Cu1 N1 C2 N3 -15.9(3) .
C1 N1 C2 C3 -1.8(3) .
Cu1 N1 C2 C3 168.27(19) .
C9 N3 C2 N1 151.9(2) .
C9 N3 C2 C3 -32.5(4) .
N1 C2 C3 C4 2.1(4) .
N3 C2 C3 C4 -173.2(2) .
C2 C3 C4 C5 -0.5(4) .
N2 C1 C5 C4 -177.2(2) .
N1 C1 C5 C4 1.6(4) .
N2 C1 C5 C6 2.6(4) .
N1 C1 C5 C6 -178.6(2) .
C3 C4 C5 C1 -1.3(4) .
C3 C4 C5 C6 178.9(2) .
C1 C5 C6 C7 -2.4(4) .
C4 C5 C6 C7 177.5(2) .
C5 C6 C7 C8 -1.5(4) .
C1 N2 C8 N6 178.0(2) .
Cu2 N2 C8 N6 -15.0(3) .
Cu2 N2 C8 N6 8.3(3) 3_556
C1 N2 C8 C7 -5.2(3) .
Cu2 N2 C8 C7 161.90(18) .
Cu2 N2 C8 C7 -174.83(17) 3_556
C14 N6 C8 N2 -152.9(2) .
Cu1 N6 C8 N2 20.1(3) 3_556
C14 N6 C8 C7 30.2(3) .
Cu1 N6 C8 C7 -156.69(18) 3_556
C6 C7 C8 N2 5.5(4) .
C6 C7 C8 N6 -177.8(2) .
C2 N3 C9 N4 146.6(2) .
C2 N3 C9 N5 -39.0(4) .
C10 N4 C9 N3 142.5(3) .
C11 N4 C9 N3 -23.8(4) .
C10 N4 C9 N5 -32.2(4) .
C11 N4 C9 N5 161.4(2) .
C13 N5 C9 N3 -18.4(4) .
C12 N5 C9 N3 144.8(3) .
C13 N5 C9 N4 156.0(2) .
C12 N5 C9 N4 -40.8(4) .
C17 N8 C14 N7 20.0(4) .
C18 N8 C14 N7 -161.5(2) .
C17 N8 C14 N6 -157.1(2) .
C18 N8 C14 N6 21.4(3) .
C15 N7 C14 N8 -148.8(2) .
C16 N7 C14 N8 43.5(3) .
C15 N7 C14 N6 28.2(3) .
C16 N7 C14 N6 -139.5(2) .
C8 N6 C14 N8 -142.5(2) .
Cu1 N6 C14 N8 44.6(3) 3_556
C8 N6 C14 N7 40.5(3) .
Cu1 N6 C14 N7 -132.4(2) 3_556
